data_7234954
loop_
_publ_author_name
'Lopes, Gon\,calo'
'Gama, Vasco Pires Silva da'
'Sim\~ao, Dulce'
'Santos, Isabel Cordeiro'
'Branco Lopes, Elsa'
'Pereira, Laura C. J.'
'Almeida, Manuel'
'Raba\,ca, Sandra'

_publ_section_title
;
 Structural relations in (1:1) and (2:1) Cyanobenzene-Ethylenedithio-TTF
 radical salts; The role of C\\tb N&#x2026;H interactions.
;
_journal_name_full CrystEngComm
_journal_paper_doi 10.1039/C9CE01214A
_journal_year 2019
_chemical_formula_moiety 'C13 H7 N S6, B F4'
_chemical_formula_sum 'C13 H7 B F4 N S6'
_chemical_formula_weight 456.37
_space_group_crystal_system triclinic
_space_group_IT_number 2
_space_group_name_Hall '-P 1'
_space_group_name_H-M_alt 'P -1'
_atom_sites_solution_hydrogens geom
_atom_sites_solution_primary direct
_atom_sites_solution_secondary difmap
_audit_block_doi 10.5517/ccdc.csd.cc236jgb
_audit_creation_method SHELXL-2014/7
_audit_update_record
;
2019-10-02 deposited with the CCDC.	2019-11-01 downloaded from the CCDC.
;
_cell_angle_alpha 92.400(2)
_cell_angle_beta 94.961(2)
_cell_angle_gamma 91.395(2)
_cell_formula_units_Z 2
_cell_length_a 8.3695(3)
_cell_length_b 9.5289(4)
_cell_length_c 10.7213(4)
_cell_measurement_reflns_used 4182
_cell_measurement_temperature 150(2)
_cell_measurement_theta_max 27.11
_cell_measurement_theta_min 2.93
_cell_volume 850.76(6)
_computing_cell_refinement 'Bruker SAINT'
_computing_data_collection 'Bruker APEX2'
_computing_data_reduction 'Bruker SAINT'
_computing_molecular_graphics 'Mercury Macrae et al,2008)'
_computing_publication_material 'WinGX (Farrugia, 2012)'
_computing_structure_refinement 'SHELXL-2014 (Sheldrick 2015)'
_computing_structure_solution 'SHELXS-97 (Sheldrick 2008)'
_diffrn_ambient_temperature 150(2)
_diffrn_measured_fraction_theta_full 0.996
_diffrn_measured_fraction_theta_max 0.996
_diffrn_measurement_device_type 'Bruker APEX-II CCD'
_diffrn_measurement_method '\f and \w scans'
_diffrn_radiation_type MoK\a
_diffrn_radiation_wavelength 0.71073
_diffrn_reflns_av_R_equivalents 0.0319
_diffrn_reflns_av_unetI/netI 0.0387
_diffrn_reflns_Laue_measured_fraction_full 0.996
_diffrn_reflns_Laue_measured_fraction_max 0.996
_diffrn_reflns_limit_h_max 8
_diffrn_reflns_limit_h_min -10
_diffrn_reflns_limit_k_max 11
_diffrn_reflns_limit_k_min -11
_diffrn_reflns_limit_l_max 12
_diffrn_reflns_limit_l_min -12
_diffrn_reflns_number 8699
_diffrn_reflns_point_group_measured_fraction_full 0.996
_diffrn_reflns_point_group_measured_fraction_max 0.996
_diffrn_reflns_theta_full 25.242
_diffrn_reflns_theta_max 25.343
_diffrn_reflns_theta_min 2.930
_diffrn_source 'fine-focus sealed tube'
_exptl_absorpt_coefficient_mu 0.841
_exptl_absorpt_correction_T_max 0.967
_exptl_absorpt_correction_T_min 0.891
_exptl_absorpt_correction_type multi-scan
_exptl_absorpt_process_details sadabs
_exptl_crystal_colour black
_exptl_crystal_density_diffrn 1.781
_exptl_crystal_description prism
_exptl_crystal_F_000 458
_exptl_crystal_size_max 0.140
_exptl_crystal_size_mid 0.080
_exptl_crystal_size_min 0.040
_refine_diff_density_max 0.351
_refine_diff_density_min -0.267
_refine_diff_density_rms 0.064
_refine_ls_extinction_method none
_refine_ls_goodness_of_fit_ref 1.045
_refine_ls_hydrogen_treatment constr
_refine_ls_matrix_type full
_refine_ls_number_parameters 226
_refine_ls_number_reflns 3097
_refine_ls_number_restraints 0
_refine_ls_restrained_S_all 1.045
_refine_ls_R_factor_all 0.0359
_refine_ls_R_factor_gt 0.0281
_refine_ls_shift/su_max 0.001
_refine_ls_shift/su_mean 0.000
_refine_ls_structure_factor_coef Fsqd
_refine_ls_weighting_details 'w=1/[\s^2^(Fo^2^)+(0.0291P)^2^+0.2398P] where P=(Fo^2^+2Fc^2^)/3'
_refine_ls_weighting_scheme calc
_refine_ls_wR_factor_gt 0.0661
_refine_ls_wR_factor_ref 0.0686
_reflns_Friedel_coverage 0.000
_reflns_number_gt 2628
_reflns_number_total 3097
_reflns_threshold_expression 'I > 2\s(I)'
_cod_data_source_file c9ce01214a3.cif
_cod_data_source_block GL49150K
_cod_database_code 7234954
_shelx_shelxl_version_number 2014/7
_shelx_space_group_comment
;
The symmetry employed for this shelxl refinement is uniquely defined
by the following loop, which should always be used as a source of
symmetry information in preference to the above space-group names.
They are only intended as comments.
;
_shelx_estimated_absorpt_t_min 0.891
_shelx_estimated_absorpt_t_max 0.967

loop_
_space_group_symop_operation_xyz
'x, y, z'
'-x, -y, -z'

loop_
_atom_site_label
_atom_site_type_symbol
_atom_site_fract_x
_atom_site_fract_y
_atom_site_fract_z
_atom_site_U_iso_or_equiv
_atom_site_adp_type
_atom_site_occupancy
_atom_site_site_symmetry_order
_atom_site_calc_flag
_atom_site_refinement_flags_posn
_atom_site_refinement_flags_adp
S6 S 0.32771(6) 0.62018(5) 0.64100(5) 0.01500(13) Uani 1 1 d . .
S4 S 0.53175(6) 0.81640(5) 0.47048(5) 0.01328(13) Uani 1 1 d . .
S2 S 0.73319(6) 1.00878(5) 0.33793(5) 0.01624(13) Uani 1 1 d . .
S5 S 0.23097(6) 0.43826(5) 0.41596(5) 0.01378(13) Uani 1 1 d . .
S1 S 0.58578(7) 0.80126(6) 0.07066(5) 0.02109(14) Uani 1 1 d . .
S3 S 0.41659(6) 0.64446(5) 0.24963(5) 0.01618(13) Uani 1 1 d . .
F1 F 0.11609(18) -0.00100(14) 0.16783(12) 0.0365(4) Uani 1 1 d . .
F2 F 0.06237(18) 0.20466(15) 0.26774(15) 0.0429(4) Uani 1 1 d . .
F3 F 0.21094(18) 0.04451(14) 0.37039(13) 0.0402(4) Uani 1 1 d . .
F4 F 0.31593(17) 0.16440(14) 0.21630(14) 0.0387(4) Uani 1 1 d . .
N1 N 0.2238(3) 0.6126(2) 0.96896(19) 0.0366(5) Uani 1 1 d . .
C13 C 0.1821(3) 0.5418(2) 0.8835(2) 0.0227(5) Uani 1 1 d . .
C10 C 0.1313(3) 0.4539(2) 0.77324(19) 0.0164(4) Uani 1 1 d . .
C8 C 0.1928(2) 0.48151(19) 0.65945(19) 0.0140(4) Uani 1 1 d . .
C6 C 0.3363(2) 0.5852(2) 0.48221(18) 0.0125(4) Uani 1 1 d . .
C5 C 0.4189(2) 0.6733(2) 0.40898(19) 0.0133(4) Uani 1 1 d . .
C4 C 0.6013(2) 0.86370(19) 0.33081(19) 0.0134(4) Uani 1 1 d . .
C2 C 0.7028(3) 1.0596(2) 0.17721(19) 0.0196(5) Uani 1 1 d . .
H2B H 0.5908 1.0896 0.1604 0.023 Uiso 1 1 calc R U
H2A H 0.7746 1.1413 0.1656 0.023 Uiso 1 1 calc R U
C12 C 0.0239(3) 0.3414(2) 0.7793(2) 0.0202(5) Uani 1 1 d . .
H12 H -0.0192 0.3225 0.8562 0.024 Uiso 1 1 calc R U
C7 C 0.1457(2) 0.39589(19) 0.55326(19) 0.0128(4) Uani 1 1 d . .
C9 C 0.0399(2) 0.2820(2) 0.5605(2) 0.0167(5) Uani 1 1 d . .
H9 H 0.0096 0.2224 0.4887 0.020 Uiso 1 1 calc R U
C11 C -0.0203(2) 0.2570(2) 0.6734(2) 0.0186(5) Uani 1 1 d . .
H11 H -0.0935 0.1801 0.6785 0.022 Uiso 1 1 calc R U
C1 C 0.7345(3) 0.9434(2) 0.0836(2) 0.0219(5) Uani 1 1 d . .
H1B H 0.8409 0.9047 0.1078 0.026 Uiso 1 1 calc R U
H1A H 0.7392 0.9837 0.0003 0.026 Uiso 1 1 calc R U
C3 C 0.5458(2) 0.7835(2) 0.22567(19) 0.0140(4) Uani 1 1 d . .
B1 B 0.1773(3) 0.1027(3) 0.2541(2) 0.0242(6) Uani 1 1 d . .

loop_
_atom_site_aniso_label
_atom_site_aniso_U_11
_atom_site_aniso_U_22
_atom_site_aniso_U_33
_atom_site_aniso_U_23
_atom_site_aniso_U_13
_atom_site_aniso_U_12
S6 0.0193(3) 0.0139(2) 0.0119(3) 0.0000(2) 0.0035(2) -0.0036(2)
S4 0.0151(3) 0.0133(2) 0.0116(3) 0.0003(2) 0.0031(2) -0.0021(2)
S2 0.0189(3) 0.0145(2) 0.0154(3) 0.0024(2) 0.0026(2) -0.0038(2)
S5 0.0141(3) 0.0142(2) 0.0129(3) 0.0003(2) 0.0008(2) -0.0023(2)
S1 0.0267(3) 0.0257(3) 0.0110(3) 0.0027(2) 0.0031(2) -0.0063(2)
S3 0.0173(3) 0.0200(3) 0.0109(3) 0.0007(2) 0.0007(2) -0.0054(2)
F1 0.0516(10) 0.0382(8) 0.0186(7) -0.0070(6) 0.0072(7) -0.0236(7)
F2 0.0361(9) 0.0411(8) 0.0504(10) -0.0062(8) 0.0035(8) -0.0063(7)
F3 0.0496(10) 0.0439(8) 0.0244(8) 0.0035(7) -0.0064(7) -0.0218(7)
F4 0.0368(9) 0.0408(8) 0.0394(9) -0.0051(7) 0.0168(7) -0.0196(7)
N1 0.0528(15) 0.0379(12) 0.0192(11) -0.0006(10) 0.0071(11) -0.0077(11)
C13 0.0270(13) 0.0261(12) 0.0168(12) 0.0092(10) 0.0079(10) -0.0004(10)
C10 0.0170(11) 0.0180(10) 0.0149(11) 0.0045(9) 0.0028(9) 0.0044(9)
C8 0.0134(11) 0.0121(9) 0.0170(11) 0.0028(8) 0.0023(9) 0.0001(8)
C6 0.0104(10) 0.0139(9) 0.0129(10) 0.0004(8) -0.0011(8) 0.0003(8)
C5 0.0136(11) 0.0148(10) 0.0116(10) 0.0015(8) 0.0005(8) 0.0013(8)
C4 0.0119(10) 0.0138(9) 0.0150(11) 0.0032(8) 0.0034(9) 0.0022(8)
C2 0.0248(12) 0.0185(10) 0.0161(11) 0.0072(9) 0.0032(10) -0.0030(9)
C12 0.0161(11) 0.0222(11) 0.0240(12) 0.0096(9) 0.0070(10) 0.0036(9)
C7 0.0090(10) 0.0136(9) 0.0164(11) 0.0035(8) 0.0018(9) 0.0041(8)
C9 0.0130(11) 0.0131(9) 0.0238(12) 0.0018(9) 0.0002(9) 0.0017(8)
C11 0.0128(11) 0.0148(10) 0.0293(13) 0.0072(9) 0.0042(10) 0.0004(8)
C1 0.0234(12) 0.0259(11) 0.0172(11) 0.0031(9) 0.0078(10) -0.0058(10)
C3 0.0138(11) 0.0156(10) 0.0129(10) 0.0032(8) 0.0022(9) -0.0002(8)
B1 0.0290(15) 0.0251(13) 0.0181(13) -0.0042(11) 0.0058(12) -0.0125(12)

loop_
_atom_type_symbol
_atom_type_description
_atom_type_scat_dispersion_real
_atom_type_scat_dispersion_imag
_atom_type_scat_source
C C 0.0033 0.0016 'International Tables Vol C Tables 4.2.6.8 and 6.1.1.4'
H H 0.0000 0.0000 'International Tables Vol C Tables 4.2.6.8 and 6.1.1.4'
N N 0.0061 0.0033 'International Tables Vol C Tables 4.2.6.8 and 6.1.1.4'
B B 0.0013 0.0007 'International Tables Vol C Tables 4.2.6.8 and 6.1.1.4'
F F 0.0171 0.0103 'International Tables Vol C Tables 4.2.6.8 and 6.1.1.4'
S S 0.1246 0.1234 'International Tables Vol C Tables 4.2.6.8 and 6.1.1.4'

loop_
_citation_id
_citation_doi
_citation_year
1 10.1016/j.jinorgbio.2019.110865 2019

loop_
_geom_angle_atom_site_label_1
_geom_angle_atom_site_label_2
_geom_angle_atom_site_label_3
_geom_angle
C6 S6 C8 94.61(9)
C5 S4 C4 95.99(9)
C4 S2 C2 99.45(10)
C6 S5 C7 94.90(9)
C3 S1 C1 102.26(10)
C5 S3 C3 96.04(9)
N1 C13 C10 178.7(2)
C12 C10 C8 119.62(19)
C12 C10 C13 120.93(19)
C8 C10 C13 119.45(18)
C7 C8 C10 119.64(17)
C7 C8 S6 116.90(15)
C10 C8 S6 123.46(15)
C5 C6 S5 120.73(15)
C5 C6 S6 121.88(15)
S5 C6 S6 117.35(11)
C6 C5 S4 122.72(16)
C6 C5 S3 121.79(15)
S4 C5 S3 115.48(11)
C3 C4 S4 116.51(14)
C3 C4 S2 126.96(15)
S4 C4 S2 116.53(11)
C1 C2 S2 113.20(15)
C1 C2 H2B 108.9
S2 C2 H2B 108.9
C1 C2 H2A 108.9
S2 C2 H2A 108.9
H2B C2 H2A 107.8
C11 C12 C10 119.91(19)
C11 C12 H12 120.0
C10 C12 H12 120.0
C9 C7 C8 120.43(18)
C9 C7 S5 123.46(16)
C8 C7 S5 116.09(14)
C11 C9 C7 119.0(2)
C11 C9 H9 120.5
C7 C9 H9 120.5
C9 C11 C12 121.34(19)
C9 C11 H11 119.3
C12 C11 H11 119.3
C2 C1 S1 114.14(14)
C2 C1 H1B 108.7
S1 C1 H1B 108.7
C2 C1 H1A 108.7
S1 C1 H1A 108.7
H1B C1 H1A 107.6
C4 C3 S3 115.93(15)
C4 C3 S1 129.42(15)
S3 C3 S1 114.65(11)
F1 B1 F4 110.88(19)
F1 B1 F3 109.42(19)
F4 B1 F3 109.6(2)
F1 B1 F2 109.4(2)
F4 B1 F2 109.73(19)
F3 B1 F2 107.8(2)

loop_
_geom_bond_atom_site_label_1
_geom_bond_atom_site_label_2
_geom_bond_distance
S6 C6 1.729(2)
S6 C8 1.7457(19)
S4 C5 1.7148(19)
S4 C4 1.726(2)
S2 C4 1.7432(19)
S2 C2 1.808(2)
S5 C6 1.7289(19)
S5 C7 1.7482(19)
S1 C3 1.738(2)
S1 C1 1.810(2)
S3 C5 1.717(2)
S3 C3 1.7311(18)
F1 B1 1.383(3)
F2 B1 1.396(3)
F3 B1 1.395(3)
F4 B1 1.387(3)
N1 C13 1.139(3)
C13 C10 1.447(3)
C10 C12 1.389(3)
C10 C8 1.397(3)
C8 C7 1.395(3)
C6 C5 1.386(3)
C4 C3 1.375(3)
C2 C1 1.507(3)
C2 H2B 0.9900
C2 H2A 0.9900
C12 C11 1.382(3)
C12 H12 0.9500
C7 C9 1.393(3)
C9 C11 1.378(3)
C9 H9 0.9500
C11 H11 0.9500
C1 H1B 0.9900
C1 H1A 0.9900
